data_2009539
loop_
_publ_author_name
'Blake, A.J.'
'Ebsworth, E.A.V.'
'McIntosh, A.P.'
'Schr\"oder, M.'

_publ_section_title
;
 A series of osmium carbonyl complexes with related terminal, bridging
 and capping phosphorus ligands
;
_journal_issue 3
_journal_name_full 'Acta Crystallographica Section C'
_journal_page_first 371
_journal_page_last 375
_journal_paper_doi 10.1107/S010827019300767X
_journal_volume 50
_journal_year 1994
_chemical_formula_sum 'C12 H9 O10 Os3 P'
_chemical_formula_weight 914.7
_symmetry_cell_setting orthorhombic
_symmetry_space_group_name_Hall 'P -2ac -2n'
_symmetry_space_group_name_H-M 'P n 21 a'
_atom_type_scat_source 'Cromer & Mann (1968) or inlaid'
_cell_angle_alpha 90.0
_cell_angle_beta 90.0
_cell_angle_gamma 90.0
_cell_formula_units_Z 4
_cell_length_a 15.995(5)
_cell_length_b 12.958(7)
_cell_length_c 9.732(4)
_cell_measurement_reflns_used 14
_cell_measurement_temperature 298
_cell_measurement_theta_max 18
_cell_measurement_theta_min 3
_cell_volume 2017.1(15)
_diffrn_measurement_device 'Stoe Stadi-2 two-circle'
_diffrn_measurement_method \w
_diffrn_radiation_type MoK\a
_diffrn_radiation_wavelength 0.71073
_diffrn_reflns_limit_h_max 19
_diffrn_reflns_limit_h_min 0
_diffrn_reflns_limit_k_max 15
_diffrn_reflns_limit_k_min 0
_diffrn_reflns_limit_l_max 12
_diffrn_reflns_limit_l_min 0
_diffrn_reflns_number 1997
_diffrn_reflns_theta_max 25
_diffrn_standards_number none
_exptl_absorpt_coefficient_mu 19.00
_exptl_absorpt_correction_T_max 1.112
_exptl_absorpt_correction_T_min 0.927
_exptl_absorpt_correction_type empirical
_exptl_crystal_colour 'Dark red'
_exptl_crystal_density_diffrn 3.012
_exptl_crystal_description Needle
_exptl_crystal_size_max 0.40
_exptl_crystal_size_mid 0.08
_exptl_crystal_size_min 0.04
_refine_diff_density_max 1.13
_refine_diff_density_min -0.97
_refine_ls_goodness_of_fit_obs 1.106
_refine_ls_hydrogen_treatment 'H atoms not located'
_refine_ls_number_parameters 128
_refine_ls_number_reflns 1056
_refine_ls_R_factor_obs 0.0444
_refine_ls_shift/esd_max 0.02
_refine_ls_structure_factor_coef F
_refine_ls_weighting_details 'w = 1/[\s^2^(F) + 0.000429F^2^]'
_refine_ls_weighting_scheme calc
_refine_ls_wR_factor_obs 0.0477
_reflns_number_observed 1056
_reflns_number_total 1997
_reflns_observed_criterion F>6\s(F)
_cod_data_source_file hu1044.cif
_cod_data_source_block hu1044_structure_1_of_3
_cod_depositor_comments
;
The following automatic conversions were performed:

'_refine_ls_weighting_scheme' value 'w = 1/[\s^2^(F) + 0.000429F^2^]'
was changed to 'calc'. New tag '_refine_ls_weighting_details' was
created. The value of the new tag was set to 'w = 1/[\s^2^(F) +
0.000429F^2^]'.

Automatic conversion script
Id: cif_fix_values 3143 2015-03-26 13:38:13Z robertas 
;
_cod_original_cell_volume 2017
_cod_database_code 2009539

loop_
_atom_site_label
_atom_site_fract_x
_atom_site_fract_y
_atom_site_fract_z
_atom_site_U_iso_or_equiv
Os(1) -.10477(8) -.00389(22) -.50385(16) .0589(8)
Os(2) -.27201(8) .1029(21) -.50765(19) .0606(9)
Os(3) -.20953(8) .0 -.74705(19) .0569(7)
P(1) -.0424(8) .0082 -.2897(14) .109(4)
C(11) .049(3) -.078(4) -.252(5) .042(8)
C(12) -.047(4) .115(6) -.180(6) .084(9)
C(11') -.093(6) .078(7) -.152(8) .091(9)
C(12') .011(5) -.097(6) -.225(7) .064(9)
C(1) -.163(3) -.124(4) -.437(5) .100(8)
O(1) -.1938(19) -.206(3) -.400(4) .109(7)
C(2) -.028(2) -.086(3) -.600(4) .068(7)
O(2) .0264(18) -.127(3) -.650(3) .098(7)
C(3) -.055(3) .127(4) -.553(4) .089(8)
O(3) -.0145(17) .194(3) -.582(3) .084(6)
C(4) -.374(3) .110(4) -.603(4) .093(8)
O(4) -.444(2) .116(4) -.646(4) .134(8)
C(5) -.3054(19) .139(3) -.340(4) .055(7)
O(5) -.3311(17) .1712(24) -.233(3) .095(7)
C(6) -.238(3) .236(4) -.575(5) .090(8)
O(6) -.210(2) .320(3) -.588(4) .113(7)
C(7) -.291(3) .021(4) -.885(4) .080(7)
O(7) -.345(2) .043(3) -.954(3) .107(7)
C(8) -.133(3) -.085(4) -.852(5) .099(8)
O(8) -.089(2) -.137(3) -.916(4) .110(7)
C(9) -.271(2) -.106(3) -.663(4) .066(7)
O(9) -.3187(18) -.180(3) -.640(3) .097(7)
C(10) -.157(2) .127(3) -.791(4) .066(7)
O(10) -.1267(18) .1998(24) -.837(3) .081(6)

loop_
_geom_angle_atom_site_label_1
_geom_angle_atom_site_label_2
_geom_angle_atom_site_label_3
_geom_angle
_geom_angle_publ_flag
Os(2) Os(1) Os(3) 57.92(6) yes
Os(2) Os(1) P(1) 111.2(5) yes
Os(2) Os(1) C(1) 87.2(14) yes
Os(2) Os(1) C(2) 146.8(12) yes
Os(2) Os(1) C(3) 87.6(13) yes
Os(3) Os(1) P(1) 169.1(5) yes
Os(3) Os(1) C(1) 90.8(14) yes
Os(3) Os(1) C(2) 89.0(12) yes
Os(3) Os(1) C(3) 91.2(13) yes
P(1) Os(1) C(1) 87.5(15) yes
P(1) Os(1) C(2) 101.8(13) yes
P(1) Os(1) C(3) 89.2(14) yes
C(1) Os(1) C(2) 91.4(19) yes
C(1) Os(1) C(3) 172.(2) yes
C(2) Os(1) C(3) 96.1(18) yes
Os(1) Os(2) Os(3) 59.09(6) yes
Os(1) Os(2) C(4) 143.0(14) yes
Os(1) Os(2) C(5) 112.1(11) yes
Os(1) Os(2) C(6) 99.5(14) yes
Os(3) Os(2) C(4) 85.6(14) yes
Os(3) Os(2) C(5) 166.6(11) yes
Os(3) Os(2) C(6) 92.4(14) yes
C(4) Os(2) C(5) 100.3(18) yes
C(4) Os(2) C(6) 92.(2) yes
C(5) Os(2) C(6) 99.4(18) yes
Os(1) Os(3) Os(2) 62.99(6) yes
Os(1) Os(3) C(7) 168.5(13) yes
Os(1) Os(3) C(8) 93.3(15) yes
Os(1) Os(3) C(9) 86.2(12) yes
Os(1) Os(3) C(10) 87.0(11) yes
Os(2) Os(3) C(7) 105.7(13) yes
Os(2) Os(3) C(8) 156.2(15) yes
Os(2) Os(3) C(9) 78.9(12) yes
Os(2) Os(3) C(10) 86.2(11) yes
C(7) Os(3) C(8) 98.1(19) yes
C(7) Os(3) C(9) 93.2(17) yes
C(7) Os(3) C(10) 90.9(17) yes
C(8) Os(3) C(9) 97.9(19) yes
C(8) Os(3) C(10) 95.7(18) yes
C(9) Os(3) C(10) 165.1(16) yes
Os(1) P(1) C(11) 118.3(17) yes
Os(1) P(1) C(12) 126.(2) yes
C(11) P(1) C(12) 113(3) yes
Os(1) P(1) C(11') 121(3) yes
Os(1) P(1) C(12') 119(3) yes
C(11') P(1) C(12') 110(4) yes
Os(1) C(1) O(1) 174(4) yes
Os(1) C(2) O(2) 171(4) yes
Os(1) C(3) O(3) 169(4) yes
Os(2) C(4) O(4) 171(4) yes
Os(2) C(5) O(5) 174(3) yes
Os(2) C(6) O(6) 166(4) yes
Os(3) C(7) O(7) 170(4) yes
Os(3) C(8) O(8) 179(4) yes
Os(3) C(9) O(9) 164(3) yes
OS(3) C(10) O(10) 170(3) yes

loop_
_geom_bond_atom_site_label_1
_geom_bond_atom_site_label_2
_geom_bond_distance
_geom_bond_publ_flag
Os(1) Os(2) 3.012(3) yes
Os(1) Os(3) 2.900(2) yes
Os(2) Os(3) 2.865(2) yes
Os(1) P(1) 2.316(18) yes
Os(1) C(1) 1.93(5) yes
Os(1) C(2) 1.88(4) yes
Os(1) C(3) 1.93(4) yes
Os(2) C(4) 1.88(5) yes
Os(2) C(5) 1.77(3) yes
Os(2) C(6) 1.92(5) yes
Os(3) C(7) 1.89(4) yes
Os(3) C(8) 1.94(5) yes
Os(3) C(9) 1.88(4) yes
Os(3) C(10) 1.90(4) yes
P(1) C(11) 1.88(5) yes
P(1) C(12) 1.75(7) yes
P(1) C(11') 1.81(9) yes
P(1) C(12') 1.73(8) yes
C(1) O(1) 1.22(6) yes
C(2) O(2) 1.13(5) yes
C(3) O(3) 1.13(5) yes
C(4) O(4) 1.19(6) yes
C(5) O(5) 1.20(5) yes
C(6) O(6) 1.19(6) yes
C(7) O(7) 1.13(5) yes
C(8) O(8) 1.15(6) yes
C(9) O(9) 1.24(5) yes
C(10) O(10) 1.15(5) yes
